data_1558518
loop_
_publ_author_name
'Kotila, Sirpa'

_publ_section_title
;
 Copper(II) Complexes of 2-Amino-2-hydroxymethyl-1,3-propanediol. Part 5.
 Synthesis, Structure and Thermal Behavior of
 cis-[2-Amino-2-hydroxymethyl-1,3-propanediol-O,O,N][2-amino-2-hydroxymethyl
 -1,3-propanediolato-O,N]aquacopper(II) Halide Monohydrate
 [Cu(C4H10NO3)(C4H11NO3)(H2O)]X.H2O, where X = F-, Cl-, Br-, I-
;
_journal_name_full 'Acta Chemica Scandinavica'
_journal_page_first 742
_journal_page_last 752
_journal_paper_doi 10.3891/acta.chem.scand.48-0742
_journal_volume 48
_journal_year 1994
_chemical_formula_sum 'C8 H25 Cl Cu N2 O8'
_chemical_formula_weight 376.29
_chemical_name_common
;
[Cu(trisH-1)(tris)(H20)]Cl.H2O
;
_space_group_IT_number 2
_space_group_name_Hall '-P 1'
_space_group_name_H-M_alt 'P -1'
_symmetry_cell_setting triclinic
_symmetry_Int_Tables_number 2
_symmetry_space_group_name_Hall '-P 1'
_symmetry_space_group_name_H-M 'P -1'
_cell_angle_alpha 88.22(1)
_cell_angle_beta 83.67(2)
_cell_angle_gamma 90.30(2)
_cell_formula_units_Z 4
_cell_length_a 6.482(2)
_cell_length_b 11.805(1)
_cell_length_c 19.767(3)
_cell_volume 1502.6(5)
_diffrn_ambient_temperature 294
_diffrn_radiation_probe x-ray
_diffrn_radiation_type MoK\a
_diffrn_radiation_wavelength 0.71073
_exptl_absorpt_coefficient_mu 1.670
_exptl_crystal_density_diffrn 1.66
_exptl_crystal_F_000 788
_refine_ls_goodness_of_fit_ref 1.469
_refine_ls_number_parameters 361
_refine_ls_number_reflns 6084
_refine_ls_R_factor_gt 0.035
_refine_ls_wR_factor_gt 0.043
_cod_data_source_file Acta-Chem-Scand-1994-48-742-1.cif
_cod_data_source_block 1
_cod_original_cell_volume 1502.6(6)
_cod_database_code 1558518

loop_
_space_group_symop_id
_space_group_symop_operation_xyz
1 x,y,z
2 -x,-y,-z

loop_
_atom_site_label
_atom_site_type_symbol
_atom_site_thermal_displace_type
_atom_site_fract_x
_atom_site_fract_y
_atom_site_fract_z
_atom_site_occupancy
_atom_site_U_iso_or_equiv
_atom_site_calc_flag
_atom_site_refinement_flags
_atom_site_disorder_assembly
_atom_site_disorder_group
Cu100 Cu Uiso -0.48621(6) 0.23944(3) 0.64546(2) 1.000 0.0138(1) . . . .
Cu200 Cu Uiso -0.01073(6) 0.73989(3) 0.15009(2) 1.000 0.0148(1) . . . .
Cl1 Cl Uiso 0.07670(10) 0.75424(9) 0.55432(5) 1.000 0.0331(3) . . . .
Cl2 Cl Uiso -0.57360(10) 0.75191(9) -0.03443(5) 1.000 0.0343(3) . . . .
Ow100 O Uiso -0.8181(4) 0.2284(2) 0.6081(2) 1.000 0.0317(6) . . . .
O111 O Uiso -0.5694(4) 0.3621(2) 0.71000(10) 1.000 0.0191(5) . . . .
O112 O Uiso -0.1316(4) 0.3498(2) 0.67320(10) 1.000 0.0246(5) . . . .
O113 O Uiso -0.2557(4) 0.5757(2) 0.51240(10) 1.000 0.0277(6) . . . .
O121 O Uiso -0.5383(3) 0.1243(2) 0.71730(10) 1.000 0.0168(5) . . . .
O122 O Uiso -0.0022(4) 0.0165(2) 0.5982(2) 1.000 0.0337(6) . . . .
O123 O Uiso -0.3179(4) -0.1024(3) 0.52160(10) 1.000 0.0336(6) . . . .
N111 N Uiso -0.4164(4) 0.3675(2) 0.57850(10) 1.000 0.0163(5) . . . .
N121 N Uiso -0.3932(4) 0.1132(2) 0.58450(10) 1.000 0.0172(5) . . . .
Ow200 O Uiso -0.3576(4) 0.7166(3) 0.1095(2) 1.000 0.0389(8) . . . .
C111 C Uiso -0.5451(5) 0.4709(3) 0.6772(2) 1.000 0.0204(6) . . . .
C112 C Uiso -0.3741(5) 0.4687(3) 0.6176(2) 1.000 0.0148(6) . . . .
C113 C Uiso -0.1580(5) 0.4575(3) 0.6406(2) 1.000 0.0218(8) . . . .
C114 C Uiso -0.3854(6) 0.5787(3) 0.5759(2) 1.000 0.0234(8) . . . .
C121 C Uiso -0.5445(5) 0.0154(3) 0.6883(2) 1.000 0.0186(6) . . . .
C122 C Uiso -0.3809(5) 0.0075(3) 0.6263(2) 1.000 0.0157(6) . . . .
C123 C Uiso -0.1681(5) 0.0021(3) 0.6511(2) 1.000 0.0234(8) . . . .
C124 C Uiso -0.4343(6) -0.0963(3) 0.5869(2) 1.000 0.0265(8) . . . .
O211 O Uiso -0.1072(4) 0.8641(2) 0.21210(10) 1.000 0.0213(5) . . . .
O212 O Uiso 0.3303(4) 0.8426(2) 0.17840(10) 1.000 0.0255(5) . . . .
O213 O Uiso 0.2369(4) 1.0680(2) 0.01640(10) 1.000 0.0280(6) . . . .
O221 O Uiso -0.0813(3) 0.6244(2) 0.21960(10) 1.000 0.0167(5) . . . .
O222 O Uiso 0.2525(5) 0.3853(3) 0.2066(2) 1.000 0.0369(8) . . . .
O223 O Uiso 0.1651(5) 0.3961(3) 0.02780(10) 1.000 0.0367(8) . . . .
N211 N Uiso 0.0586(4) 0.8667(2) 0.08250(10) 1.000 0.0157(5) . . . .
N221 N Uiso 0.0917(4) 0.6123(2) 0.09090(10) 1.000 0.0200(6) . . . .
C211 C Uiso -0.0751(5) 0.9734(3) 0.1795(2) 1.000 0.0212(8) . . . .
C212 C Uiso 0.1017(5) 0.9673(3) 0.1219(2) 1.000 0.0149(6) . . . .
C213 C Uiso 0.3139(5) 0.9524(3) 0.1472(2) 1.000 0.0237(8) . . . .
C214 C Uiso 0.1019(6) 1.0772(3) 0.0785(2) 1.000 0.0234(8) . . . .
C221 C Uiso -0.1043(5) 0.5197(3) 0.1874(2) 1.000 0.0191(6) . . . .
C222 C Uiso 0.0749(5) 0.5034(3) 0.1314(2) 1.000 0.0162(6) . . . .
C223 C Uiso 0.2755(5) 0.4823(3) 0.1623(2) 1.000 0.0243(8) . . . .
C224 C Uiso 0.0209(6) 0.4059(3) 0.0872(2) 1.000 0.0251(8) . . . .
Ow1 O Uiso 0.5737(6) 0.2397(3) 0.1973(2) 1.000 0.0543(10) . . . .
Ow2 O Uiso -0.0824(6) 0.2462(3) 0.2762(2) 1.000 0.0630(11) . . . .

loop_
_atom_type_symbol
_atom_type_description
_atom_type_scat_dispersion_real
_atom_type_scat_dispersion_imag
_atom_type_scat_source
C C 0.0033 0.0016 ' International Tables Vol C Tables 4.2.6.8 and 6.1.1.4'
Cl Cl 0.1484 0.1585 ' International Tables Vol C Tables 4.2.6.8 and 6.1.1.4'
Cu Cu 0.3201 1.2651 ' International Tables Vol C Tables 4.2.6.8 and 6.1.1.4'
N N 0.0061 0.0033 ' International Tables Vol C Tables 4.2.6.8 and 6.1.1.4'
O O 0.0106 0.0060 ' International Tables Vol C Tables 4.2.6.8 and 6.1.1.4'

loop_
_geom_angle_atom_site_label_1
_geom_angle_atom_site_label_2
_geom_angle_atom_site_label_3
_geom_angle
_geom_angle_site_symmetry_1
_geom_angle_site_symmetry_2
_geom_angle_site_symmetry_3
_geom_angle_publ_flag
Ow100 Cu100 O111 93.07(11) . . . yes
Ow100 Cu100 O112 154.60(8) . . . yes
Ow100 Cu100 O121 95.60(10) . . . yes
Ow100 Cu100 N111 89.12(11) . . . yes
Ow100 Cu100 N121 89.43(11) . . . yes
O111 Cu100 O112 71.98(9) . . . yes
O111 Cu100 O121 91.45(9) . . . yes
O111 Cu100 N111 84.24(9) . . . yes
O111 Cu100 N121 176.90(10) . . . yes
O112 Cu100 O121 104.97(8) . . . yes
O112 Cu100 N111 69.45(9) . . . yes
O112 Cu100 N121 106.32(9) . . . yes
O121 Cu100 N111 173.78(10) . . . yes
O121 Cu100 N121 86.49(9) . . . yes
N111 Cu100 N121 97.64(9) . . . yes
O211 Cu200 N221 177.70(10) . . . yes
O212 Cu200 O221 107.71(8) . . . yes
O212 Cu200 N211 70.90(9) . . . yes
O212 Cu200 N221 104.38(9) . . . yes
O221 Cu200 N211 176.43(9) . . . yes
O221 Cu200 N221 85.72(9) . . . yes
N211 Cu200 N221 97.80(9) . . . yes
O211 Cu200 O221 92.62(9) . . . yes
Ow200 Cu200 O211 93.00(11) . . . yes
Ow200 Cu200 O212 158.59(10) . . . yes
Ow200 Cu200 O221 89.92(11) . . . yes
Ow200 Cu200 N211 90.77(12) . . . yes
Ow200 Cu200 N221 88.60(11) . . . yes
O211 Cu200 O212 74.60(9) . . . yes
O211 Cu200 N211 83.84(9) . . . yes
Cu100 O111 C111 111.35(19) . . . yes
Cu100 O112 C113 100.53(18) . . . yes
Cu100 O121 C121 109.62(19) . . . yes
Cu100 N111 C112 107.46(18) . . . yes
Cu100 N121 C122 109.09(18) . . . yes
O111 C111 C112 110.3(3) . . . yes
N111 C112 C113 108.5(3) . . . yes
N111 C112 C111 106.2(3) . . . yes
N111 C112 C114 112.4(3) . . . yes
C111 C112 C113 112.7(3) . . . no
C111 C112 C114 107.8(3) . . . no
C113 C112 C114 109.3(3) . . . no
O112 C113 C112 111.5(3) . . . yes
O113 C114 C112 111.7(3) . . . yes
O121 C121 C122 110.8(3) . . . yes
N121 C122 C121 107.2(3) . . . yes
N121 C122 C123 108.5(3) . . . yes
N121 C122 C124 111.1(3) . . . yes
C121 C122 C123 108.6(3) . . . no
C121 C122 C124 107.7(3) . . . no
C123 C122 C124 113.6(3) . . . no
O122 C123 C122 113.6(3) . . . yes
O123 C124 C122 113.6(3) . . . yes
Cu200 O211 C211 111.95(19) . . . yes
Cu200 O212 C213 102.57(18) . . . yes
Cu200 O221 C221 108.30(19) . . . yes
Cu200 N211 C212 106.58(18) . . . yes
Cu200 N221 C222 109.80(18) . . . yes
O211 C211 C212 109.3(3) . . . yes
N211 C212 C211 106.4(3) . . . yes
N211 C212 C213 108.2(3) . . . yes
N211 C212 C214 111.8(3) . . . yes
C211 C212 C213 113.2(3) . . . no
C211 C212 C214 108.0(3) . . . no
C213 C212 C214 109.3(3) . . . no
O212 C213 C212 110.7(3) . . . yes
O213 C214 C212 110.7(3) . . . yes
O221 C221 C222 110.4(3) . . . yes
N221 C222 C221 105.3(3) . . . yes
N221 C222 C223 109.5(3) . . . yes
N221 C222 C224 110.6(3) . . . yes
C221 C222 C223 110.4(3) . . . no
C221 C222 C224 109.1(3) . . . no
C223 C222 C224 111.8(3) . . . no
O222 C223 C222 109.6(3) . . . yes
O223 C224 C222 112.6(3) . . . yes

loop_
_geom_bond_atom_site_label_1
_geom_bond_atom_site_label_2
_geom_bond_distance
_geom_bond_site_symmetry_1
_geom_bond_site_symmetry_2
_geom_bond_publ_flag
Cu100 Ow100 2.355(3) . . yes
Cu100 O111 1.997(2) . . yes
Cu100 O112 2.752(3) . . yes
Cu100 O121 1.936(2) . . yes
Cu100 N111 1.995(2) . . yes
Cu100 N121 1.999(2) . . yes
Cu200 O211 1.999(2) . . yes
Cu200 O212 2.638(3) . . yes
Cu200 O221 1.922(2) . . yes
Cu200 N211 1.991(2) . . yes
Cu200 N221 2.007(2) . . yes
Cu200 Ow200 2.486(3) . . yes
O111 C111 1.421(4) . . yes
O112 C113 1.427(4) . . yes
O113 C114 1.433(4) . . yes
O121 C121 1.426(4) . . yes
O122 C123 1.421(5) . . yes
O123 C124 1.426(4) . . yes
N111 C112 1.483(4) . . yes
N121 C122 1.482(4) . . yes
C111 C112 1.527(5) . . no
C112 C113 1.525(5) . . no
C112 C114 1.523(5) . . no
C121 C122 1.535(5) . . no
C122 C124 1.530(5) . . no
C122 C123 1.515(5) . . no
O211 C211 1.428(4) . . yes
O212 C213 1.428(4) . . yes
O213 C214 1.434(4) . . yes
O221 C221 1.422(4) . . yes
O222 C223 1.417(5) . . yes
O223 C224 1.426(5) . . yes
N211 C212 1.482(4) . . yes
N221 C222 1.490(4) . . yes
C211 C212 1.528(5) . . no
C212 C213 1.524(5) . . no
C212 C214 1.533(5) . . no
C221 C222 1.531(5) . . no
C222 C223 1.515(5) . . no
C222 C224 1.529(5) . . no

loop_
_geom_torsion_atom_site_label_1
_geom_torsion_atom_site_label_2
_geom_torsion_atom_site_label_3
_geom_torsion_atom_site_label_4
_geom_torsion
_geom_torsion_site_symmetry_1
_geom_torsion_site_symmetry_2
_geom_torsion_site_symmetry_3
_geom_torsion_site_symmetry_4
_geom_torsion_publ_flag
Ow100 Cu100 O111 C111 -86.9(2) . . . . no
O112 Cu100 O111 C111 72.1(2) . . . . no
O121 Cu100 O111 C111 177.4(2) . . . . no
N111 Cu100 O111 C111 1.9(2) . . . . no
Ow100 Cu100 O112 C113 -11.8(3) . . . . no
O111 Cu100 O112 C113 -68.17(19) . . . . no
O121 Cu100 O112 C113 -154.76(19) . . . . no
N111 Cu100 O112 C113 22.36(19) . . . . no
N121 Cu100 O112 C113 114.54(19) . . . . no
Ow100 Cu100 O121 C121 72.55(19) . . . . no
O111 Cu100 O121 C121 165.78(19) . . . . no
O112 Cu100 O121 C121 -122.50(18) . . . . no
N121 Cu100 O121 C121 -16.54(19) . . . . no
Ow100 Cu100 N111 C112 117.8(2) . . . . no
O111 Cu100 N111 C112 24.7(2) . . . . no
O112 Cu100 N111 C112 -48.24(18) . . . . no
N121 Cu100 N111 C112 -152.87(19) . . . . no
Ow100 Cu100 N121 C122 -104.4(2) . . . . no
O112 Cu100 N121 C122 95.80(19) . . . . no
O121 Cu100 N121 C122 -8.8(2) . . . . no
N111 Cu100 N121 C122 166.5(2) . . . . no
Ow200 Cu200 O212 C213 -9.5(4) . . . . no
O211 Cu200 O212 C213 -65.80(19) . . . . no
O221 Cu200 O212 C213 -153.62(19) . . . . no
N211 Cu200 O212 C213 22.92(19) . . . . no
N221 Cu200 O212 C213 116.33(19) . . . . no
Ow200 Cu200 O221 C221 65.79(19) . . . . no
O211 Cu200 O221 C221 158.79(19) . . . . no
O212 Cu200 O221 C221 -126.55(18) . . . . no
N221 Cu200 O221 C221 -22.81(19) . . . . no
Ow200 Cu200 N211 C212 120.7(2) . . . . no
O211 Cu200 N211 C212 27.81(19) . . . . no
O212 Cu200 N211 C212 -47.99(18) . . . . no
N221 Cu200 N211 C212 -150.57(19) . . . . no
Ow200 Cu200 N221 C222 -94.2(2) . . . . no
O212 Cu200 N221 C222 103.05(19) . . . . no
O221 Cu200 N221 C222 -4.2(2) . . . . no
N211 Cu200 N221 C222 175.2(2) . . . . no
Ow200 Cu200 O211 C211 -91.9(2) . . . . no
O212 Cu200 O211 C211 70.4(2) . . . . no
O221 Cu200 O211 C211 178.1(2) . . . . no
N211 Cu200 O211 C211 -1.4(2) . . . . no
Cu100 O111 C111 C112 -27.7(3) . . . . no
Cu100 O112 C113 C112 9.5(3) . . . . no
Cu100 O121 C121 C122 38.1(3) . . . . no
Cu100 N111 C112 C111 -44.4(3) . . . . no
Cu100 N111 C112 C114 -162.1(2) . . . . no
Cu100 N111 C112 C113 76.9(3) . . . . no
Cu100 N121 C122 C121 30.0(3) . . . . no
Cu100 N121 C122 C124 147.4(2) . . . . no
Cu100 N121 C122 C123 -87.1(3) . . . . no
O111 C111 C112 C113 -70.9(4) . . . . no
O111 C111 C112 N111 47.7(3) . . . . no
O111 C111 C112 C114 168.4(3) . . . . no
C111 C112 C114 O113 -169.6(3) . . . . no
C111 C112 C113 O112 66.9(4) . . . . no
C113 C112 C114 O113 67.5(4) . . . . no
N111 C112 C113 O112 -50.4(4) . . . . no
C114 C112 C113 O112 -173.3(3) . . . . no
N111 C112 C114 O113 -53.0(4) . . . . no
O121 C121 C122 C123 71.8(3) . . . . no
O121 C121 C122 N121 -45.2(3) . . . . no
O121 C121 C122 C124 -164.8(3) . . . . no
C123 C122 C124 O123 -70.5(4) . . . . no
N121 C122 C123 O122 -52.3(4) . . . . no
C121 C122 C123 O122 -168.6(3) . . . . no
C124 C122 C123 O122 71.7(4) . . . . no
N121 C122 C124 O123 52.1(4) . . . . no
C121 C122 C124 O123 169.2(3) . . . . no
Cu200 O211 C211 C212 -24.9(3) . . . . no
Cu200 O212 C213 C212 8.3(3) . . . . no
Cu200 O221 C221 C222 45.5(3) . . . . no
Cu200 N211 C212 C211 -47.5(3) . . . . no
Cu200 N211 C212 C213 74.4(3) . . . . no
Cu200 N211 C212 C214 -165.2(2) . . . . no
Cu200 N221 C222 C221 27.7(3) . . . . no
Cu200 N221 C222 C223 -91.0(3) . . . . no
Cu200 N221 C222 C224 145.4(2) . . . . no
O211 C211 C212 N211 47.8(3) . . . . no
O211 C211 C212 C213 -70.9(4) . . . . no
O211 C211 C212 C214 168.0(3) . . . . no
N211 C212 C213 O212 -48.7(4) . . . . no
C211 C212 C213 O212 69.0(4) . . . . no
C214 C212 C213 O212 -170.6(3) . . . . no
N211 C212 C214 O213 -52.0(4) . . . . no
C211 C212 C214 O213 -168.8(3) . . . . no
C213 C212 C214 O213 67.7(4) . . . . no
O221 C221 C222 N221 -48.2(3) . . . . no
O221 C221 C222 C223 70.0(4) . . . . no
O221 C221 C222 C224 -166.9(3) . . . . no
N221 C222 C223 O222 173.8(3) . . . . no
C221 C222 C223 O222 58.3(4) . . . . no
C224 C222 C223 O222 -63.3(4) . . . . no
N221 C222 C224 O223 55.8(4) . . . . no
C221 C222 C224 O223 171.1(3) . . . . no
C223 C222 C224 O223 -66.5(4) . . . . no
